data_4103235
loop_
_publ_author_name
'Scott A. Snyder'
'Daniel S. Treitler'
'Alexandria P. Brucks'

_publ_section_title
;
 Simple Reagents for Direct Halonium-Induced Polyene Cyclizations
;
_journal_name_full 'Journal of the American Chemical Society'
_journal_page_first 14303
_journal_page_last 14314
_journal_paper_doi 10.1021/ja106813s
_journal_volume 132
_journal_year 2010
_chemical_formula_sum 'C4 H10 Br1.15 Cl5.85 S Sb'
_chemical_formula_weight 511.32
_chemical_name_systematic
; 
 ? 
;
_space_group_IT_number 14
_symmetry_cell_setting monoclinic
_symmetry_space_group_name_Hall '-P 2ybc'
_symmetry_space_group_name_H-M 'P 1 21/c 1'
_atom_sites_solution_hydrogens geom
_atom_sites_solution_primary direct
_atom_sites_solution_secondary difmap
_audit_creation_method SHELXL-97
_cell_angle_alpha 90.00
_cell_angle_beta 106.6700(10)
_cell_angle_gamma 90.00
_cell_formula_units_Z 4
_cell_length_a 7.9489(6)
_cell_length_b 15.3972(11)
_cell_length_c 13.0910(9)
_cell_measurement_reflns_used 9959
_cell_measurement_temperature 125(2)
_cell_measurement_theta_max 32.40
_cell_measurement_theta_min 2.65
_cell_volume 1534.88(19)
_computing_cell_refinement 'Bruker SAINT'
_computing_data_collection 'Bruker APEX2'
_computing_data_reduction 'Bruker SAINT'
_computing_molecular_graphics 'Bruker SHELXTL'
_computing_publication_material 'Bruker SHELXTL'
_computing_structure_refinement 'SHELXL-97 (Sheldrick, 2008)'
_computing_structure_solution 'SHELXS-97 (Sheldrick, 2008)'
_diffrn_ambient_temperature 125(2)
_diffrn_measured_fraction_theta_full 1.000
_diffrn_measured_fraction_theta_max 1.000
_diffrn_measurement_device_type 'Bruker APEX-II CCD'
_diffrn_measurement_method '\f and \w scans'
_diffrn_radiation_monochromator graphite
_diffrn_radiation_source 'fine-focus sealed tube'
_diffrn_radiation_type MoK\a
_diffrn_radiation_wavelength 0.71073
_diffrn_reflns_av_R_equivalents 0.0282
_diffrn_reflns_av_sigmaI/netI 0.0205
_diffrn_reflns_limit_h_max 11
_diffrn_reflns_limit_h_min -11
_diffrn_reflns_limit_k_max 21
_diffrn_reflns_limit_k_min -21
_diffrn_reflns_limit_l_max 18
_diffrn_reflns_limit_l_min -18
_diffrn_reflns_number 23961
_diffrn_reflns_theta_full 30.51
_diffrn_reflns_theta_max 30.51
_diffrn_reflns_theta_min 2.09
_exptl_absorpt_coefficient_mu 5.914
_exptl_absorpt_correction_T_max 0.6181
_exptl_absorpt_correction_T_min 0.3085
_exptl_absorpt_correction_type empirical
_exptl_absorpt_process_details SADABS
_exptl_crystal_colour ORANGE
_exptl_crystal_density_diffrn 2.213
_exptl_crystal_density_method 'not measured'
_exptl_crystal_description BLOCK
_exptl_crystal_F_000 963
_exptl_crystal_size_max 0.26
_exptl_crystal_size_mid 0.20
_exptl_crystal_size_min 0.09
_refine_diff_density_max 5.255
_refine_diff_density_min -2.379
_refine_diff_density_rms 0.334
_refine_ls_extinction_method none
_refine_ls_goodness_of_fit_ref 1.088
_refine_ls_hydrogen_treatment constr
_refine_ls_matrix_type full
_refine_ls_number_parameters 119
_refine_ls_number_reflns 4686
_refine_ls_number_restraints 1
_refine_ls_restrained_S_all 1.089
_refine_ls_R_factor_all 0.0782
_refine_ls_R_factor_gt 0.0707
_refine_ls_shift/su_max 0.000
_refine_ls_shift/su_mean 0.000
_refine_ls_structure_factor_coef Fsqd
_refine_ls_weighting_details 'calc w=1/[\s^2^(Fo^2^)+(0.1173P)^2^+23.8747P] where P=(Fo^2^+2Fc^2^)/3'
_refine_ls_weighting_scheme calc
_refine_ls_wR_factor_gt 0.2072
_refine_ls_wR_factor_ref 0.2154
_reflns_number_gt 4160
_reflns_number_total 4686
_reflns_threshold_expression >2sigma(I)
_cod_data_source_file ja106813s_si_002.cif
_cod_data_source_block dtws10
_cod_database_code 4103235

loop_
_symmetry_equiv_pos_as_xyz
'x, y, z'
'-x, y+1/2, -z+1/2'
'-x, -y, -z'
'x, -y-1/2, z-1/2'

loop_
_atom_site_label
_atom_site_type_symbol
_atom_site_fract_x
_atom_site_fract_y
_atom_site_fract_z
_atom_site_U_iso_or_equiv
_atom_site_adp_type
_atom_site_occupancy
_atom_site_symmetry_multiplicity
_atom_site_calc_flag
_atom_site_refinement_flags
_atom_site_disorder_assembly
_atom_site_disorder_group
S11 S 0.0159(3) 0.40293(15) -0.3159(2) 0.0366(5) Uani 1 1 d . . .
C11 C 0.127(2) 0.3815(10) -0.4937(11) 0.061(3) Uani 1 1 d . . .
H11A H 0.2123 0.4220 -0.5089 0.091 Uiso 1 1 calc R . .
H11B H 0.0097 0.4072 -0.5170 0.091 Uiso 1 1 calc R . .
H11C H 0.1284 0.3270 -0.5320 0.091 Uiso 1 1 calc R . .
C12 C 0.1755(14) 0.3641(6) -0.3771(8) 0.040(2) Uani 1 1 d . . .
H12A H 0.2897 0.3921 -0.3424 0.048 Uiso 1 1 calc R . .
H12B H 0.1902 0.3008 -0.3651 0.048 Uiso 1 1 calc R . .
C13 C 0.1151(12) 0.3627(7) -0.1796(8) 0.040(2) Uani 1 1 d . . .
H13A H 0.1358 0.2994 -0.1812 0.047 Uiso 1 1 calc R . .
H13B H 0.2296 0.3916 -0.1483 0.047 Uiso 1 1 calc R . .
C14 C -0.0034(17) 0.3809(10) -0.1133(10) 0.058(3) Uani 1 1 d . . .
H14A H 0.0495 0.3589 -0.0410 0.087 Uiso 1 1 calc R . .
H14B H -0.1165 0.3522 -0.1445 0.087 Uiso 1 1 calc R . .
H14C H -0.0216 0.4437 -0.1107 0.087 Uiso 1 1 calc R . .
Br11 Br -0.20068(13) 0.31334(7) -0.37565(9) 0.0437(3) Uani 1 1 d . . .
Br21 Br -0.5476(8) 0.1992(3) -0.4504(3) 0.0152(3) Uiso 0.153(6) 1 d PD A 2
Sb21 Sb -0.52479(6) 0.10755(3) -0.27775(4) 0.02173(16) Uani 1 1 d D . .
Cl21 Cl -0.5409(3) 0.18785(18) -0.4386(2) 0.0152(3) Uiso 0.847(6) 1 d P A 1
Cl22 Cl -0.4648(2) 0.24110(11) -0.17494(12) 0.0225(3) Uani 1 1 d . A .
Cl23 Cl -0.5069(4) 0.02808(18) -0.1189(2) 0.0502(7) Uani 1 1 d . A .
Cl24 Cl -0.5806(2) -0.02533(10) -0.38134(16) 0.0253(4) Uani 1 1 d . A .
Cl25 Cl -0.2174(2) 0.08930(14) -0.25177(18) 0.0324(4) Uani 1 1 d . A .
Cl26 Cl -0.8352(2) 0.12655(12) -0.30286(17) 0.0280(4) Uani 1 1 d . A .

loop_
_atom_site_aniso_label
_atom_site_aniso_U_11
_atom_site_aniso_U_22
_atom_site_aniso_U_33
_atom_site_aniso_U_23
_atom_site_aniso_U_13
_atom_site_aniso_U_12
S11 0.0366(11) 0.0300(10) 0.0376(11) 0.0041(8) 0.0015(9) -0.0092(8)
C11 0.060(8) 0.068(8) 0.053(7) 0.014(6) 0.013(6) 0.009(6)
C12 0.039(5) 0.029(4) 0.044(5) 0.007(4) 0.000(4) -0.002(3)
C13 0.029(4) 0.049(5) 0.035(4) 0.007(4) 0.002(3) 0.005(4)
C14 0.048(6) 0.081(9) 0.043(6) -0.001(6) 0.009(5) 0.015(6)
Br11 0.0370(5) 0.0350(5) 0.0504(6) 0.0011(4) -0.0014(4) -0.0112(4)
Sb21 0.0250(3) 0.0208(3) 0.0224(3) 0.00356(15) 0.01170(18) 0.00351(16)
Cl22 0.0264(7) 0.0226(7) 0.0166(6) -0.0088(5) 0.0032(5) 0.0057(6)
Cl23 0.0712(17) 0.0519(14) 0.0394(12) 0.0288(11) 0.0346(12) 0.0260(13)
Cl24 0.0282(8) 0.0103(6) 0.0443(10) -0.0056(6) 0.0214(7) -0.0034(5)
Cl25 0.0209(8) 0.0322(9) 0.0425(10) 0.0056(8) 0.0063(7) 0.0071(7)
Cl26 0.0220(7) 0.0244(8) 0.0436(10) 0.0016(7) 0.0191(7) 0.0014(6)

loop_
_atom_type_symbol
_atom_type_description
_atom_type_scat_dispersion_real
_atom_type_scat_dispersion_imag
_atom_type_scat_source
C C 0.0033 0.0016 'International Tables Vol C Tables 4.2.6.8 and 6.1.1.4'
H H 0.0000 0.0000 'International Tables Vol C Tables 4.2.6.8 and 6.1.1.4'
S S 0.1246 0.1234 'International Tables Vol C Tables 4.2.6.8 and 6.1.1.4'
Cl Cl 0.1484 0.1585 'International Tables Vol C Tables 4.2.6.8 and 6.1.1.4'
Br Br -0.2901 2.4595 'International Tables Vol C Tables 4.2.6.8 and 6.1.1.4'
Sb Sb -0.5866 1.5461 'International Tables Vol C Tables 4.2.6.8 and 6.1.1.4'

loop_
_geom_angle_atom_site_label_1
_geom_angle_atom_site_label_2
_geom_angle_atom_site_label_3
_geom_angle
C12 S11 C13 99.2(5)
C12 S11 Br11 102.6(3)
C13 S11 Br11 102.2(4)
C11 C12 S11 113.2(8)
C14 C13 S11 109.7(7)
Cl23 Sb21 Cl25 90.74(9)
Cl23 Sb21 Cl26 89.07(9)
Cl25 Sb21 Cl26 179.60(8)
Cl23 Sb21 Cl21 179.61(9)
Cl25 Sb21 Cl21 88.88(8)
Cl26 Sb21 Cl21 91.32(8)
Cl23 Sb21 Cl24 90.59(9)
Cl25 Sb21 Cl24 89.76(7)
Cl26 Sb21 Cl24 90.59(6)
Cl21 Sb21 Cl24 89.37(8)
Cl23 Sb21 Cl22 89.89(9)
Cl25 Sb21 Cl22 89.46(7)
Cl26 Sb21 Cl22 90.19(6)
Cl21 Sb21 Cl22 90.14(8)
Cl24 Sb21 Cl22 179.09(6)
Cl23 Sb21 Br21 178.30(15)
Cl25 Sb21 Br21 90.06(14)
Cl26 Sb21 Br21 90.13(14)
Cl21 Sb21 Br21 1.94(18)
Cl24 Sb21 Br21 90.91(14)
Cl22 Sb21 Br21 88.61(14)

loop_
_geom_bond_atom_site_label_1
_geom_bond_atom_site_label_2
_geom_bond_distance
S11 C12 1.786(12)
S11 C13 1.840(9)
S11 Br11 2.169(2)
C11 C12 1.488(16)
C13 C14 1.478(16)
Br21 Sb21 2.6263(10)
Sb21 Cl23 2.381(2)
Sb21 Cl25 2.3849(19)
Sb21 Cl26 2.4121(18)
Sb21 Cl21 2.413(3)
Sb21 Cl24 2.4242(17)
Sb21 Cl22 2.4287(16)
